data_2212243
loop_
_publ_author_name
'Shao-Jin Gu'
'Lin-Hai Jing'
'Huan-Xia Zhang'
'Da-Bin Qin'

_publ_section_title 2,2'-(9,10-Dioxo-9,10-dihydroanthracene-1,8-diyldioxy)bis(<i>N</i>,<i>N</i>-diethylacetamide)
_journal_coeditor_code IS2109
_journal_issue 2
_journal_name_full 'Acta Crystallographica Section E'
_journal_page_first o563
_journal_page_last o564
_journal_paper_doi 10.1107/S1600536806053347
_journal_volume 63
_journal_year 2007
_chemical_formula_iupac 'C26 H30 N2 O6'
_chemical_formula_moiety 'C26 H30 N2 O6'
_chemical_formula_sum 'C26 H30 N2 O6'
_chemical_formula_weight 466.52
_chemical_name_systematic 2,2'-(9,10-Dioxo-9,10-dihydroanthracene-1,8-diyldioxy)bis(N,N-diethylacetamide)
_space_group_IT_number 2
_symmetry_cell_setting triclinic
_symmetry_space_group_name_Hall '-P 1'
_symmetry_space_group_name_H-M 'P -1'
_atom_sites_solution_hydrogens geom
_atom_sites_solution_primary direct
_atom_sites_solution_secondary difmap
_audit_creation_method SHELXL-97
_cell_angle_alpha 82.418(7)
_cell_angle_beta 74.330(7)
_cell_angle_gamma 64.749(7)
_cell_formula_units_Z 2
_cell_length_a 10.313(4)
_cell_length_b 11.462(4)
_cell_length_c 11.668(4)
_cell_measurement_reflns_used 1406
_cell_measurement_temperature 294(2)
_cell_measurement_theta_max 21.82
_cell_measurement_theta_min 2.25
_cell_volume 1200.9(8)
_computing_cell_refinement 'SAINT (Bruker, 1998)'
_computing_data_collection 'SMART (Bruker, 1997)'
_computing_data_reduction SAINT
_computing_molecular_graphics 'SHELXTL (Bruker, 1998)'
_computing_publication_material SHELXTL
_computing_structure_refinement 'SHELXL97 (Sheldrick, 1997)'
_computing_structure_solution 'SHELXS97 (Sheldrick, 1997)'
_diffrn_ambient_temperature 294(2)
_diffrn_measured_fraction_theta_full 0.993
_diffrn_measured_fraction_theta_max 0.993
_diffrn_measurement_device_type 'Bruker SMART CCD area-detector'
_diffrn_measurement_method '\f and \w'
_diffrn_radiation_monochromator graphite
_diffrn_radiation_source 'fine-focus sealed tube'
_diffrn_radiation_type MoK\a
_diffrn_radiation_wavelength 0.71073
_diffrn_reflns_av_R_equivalents 0.0271
_diffrn_reflns_av_sigmaI/netI 0.0580
_diffrn_reflns_limit_h_max 12
_diffrn_reflns_limit_h_min -8
_diffrn_reflns_limit_k_max 13
_diffrn_reflns_limit_k_min -10
_diffrn_reflns_limit_l_max 13
_diffrn_reflns_limit_l_min -13
_diffrn_reflns_number 6149
_diffrn_reflns_theta_full 25.02
_diffrn_reflns_theta_max 25.02
_diffrn_reflns_theta_min 1.96
_diffrn_standards_interval_count 0
_diffrn_standards_interval_time 0
_diffrn_standards_number 0
_exptl_absorpt_coefficient_mu 0.092
_exptl_absorpt_correction_T_max 0.9819
_exptl_absorpt_correction_T_min 0.9765
_exptl_absorpt_correction_type multi-scan
_exptl_absorpt_process_details '(SADABS; Bruker, 1997)'
_exptl_crystal_colour yellow
_exptl_crystal_density_diffrn 1.290
_exptl_crystal_density_method 'not measured'
_exptl_crystal_description block
_exptl_crystal_F_000 496
_exptl_crystal_size_max 0.26
_exptl_crystal_size_mid 0.24
_exptl_crystal_size_min 0.20
_refine_diff_density_max 0.160
_refine_diff_density_min -0.144
_refine_ls_extinction_method none
_refine_ls_goodness_of_fit_ref 1.004
_refine_ls_hydrogen_treatment constr
_refine_ls_matrix_type full
_refine_ls_number_parameters 311
_refine_ls_number_reflns 4215
_refine_ls_number_restraints 0
_refine_ls_restrained_S_all 1.004
_refine_ls_R_factor_all 0.1133
_refine_ls_R_factor_gt 0.0482
_refine_ls_shift/su_max 0.000
_refine_ls_shift/su_mean 0.000
_refine_ls_structure_factor_coef Fsqd
_refine_ls_weighting_details 'calc w=1/[\s^2^(Fo^2^)+(0.0699P)^2^+0.0022P] where P=(Fo^2^+2Fc^2^)/3'
_refine_ls_weighting_scheme calc
_refine_ls_wR_factor_gt 0.1161
_refine_ls_wR_factor_ref 0.1498
_reflns_number_gt 2143
_reflns_number_total 4215
_reflns_threshold_expression I>2\s(I)
_cod_data_source_file is2109.cif
_cod_data_source_block I
_cod_depositor_comments
;
The following automatic conversions were performed:
'_symmetry_cell_setting' value 'Triclinic' changed to 'triclinic'
according to '/home/saulius/struct/CIF-dictionaries/cif_core.dic'
dictionary named 'cif_core.dic' version 2.4.1 from 2010-06-29.

Automatic conversion script
Id: cif_fix_enum 1527 2010-12-29 10:47:43Z saulius 

The following automatic conversions were performed:

'_symmetry_cell_setting' value 'Triclinic' changed to 'triclinic'
according to /home/saulius/struct/CIF-dictionaries/cif_core.dic
dictionary named 'cif_core.dic' version 2.4.1 from 2010-06-29.

Automatic conversion script
Id: cif_fix_values 1715 2011-07-08 13:25:40Z adriana 
;
_cod_database_code 2212243
_cod_database_fobs_code 2212243

loop_
_symmetry_equiv_pos_as_xyz
'x, y, z'
'-x, -y, -z'

loop_
_atom_site_type_symbol
_atom_site_label
_atom_site_fract_x
_atom_site_fract_y
_atom_site_fract_z
_atom_site_U_iso_or_equiv
_atom_site_adp_type
_atom_site_calc_flag
_atom_site_refinement_flags
_atom_site_occupancy
O O1 0.5407(3) 0.8065(2) 0.2266(2) 0.1071(8) Uani d . 1
O O2 0.67403(18) 0.56473(16) 0.42663(14) 0.0610(5) Uani d . 1
O O3 0.7808(2) 0.31507(18) 0.47338(18) 0.0841(6) Uani d . 1
O O4 1.3262(2) 0.2775(2) 0.3196(2) 0.1108(8) Uani d . 1
O O5 0.8543(2) 0.14045(17) 0.64125(15) 0.0725(5) Uani d . 1
O O6 0.8524(2) 0.16671(18) 0.86680(16) 0.0795(6) Uani d . 1
N N1 0.5283(2) 0.6149(2) 0.2276(2) 0.0699(6) Uani d . 1
N N2 0.8066(2) -0.0081(2) 0.93764(19) 0.0632(6) Uani d . 1
C C1 0.8162(3) 0.5493(3) 0.3762(2) 0.0525(6) Uani d . 1
C C2 0.8505(3) 0.6460(3) 0.3089(2) 0.0645(7) Uani d . 1
H H2 0.7751 0.7236 0.2945 0.077 Uiso calc R 1
C C3 0.9960(4) 0.6277(3) 0.2632(2) 0.0733(8) Uani d . 1
H H3 1.0182 0.6932 0.2186 0.088 Uiso calc R 1
C C4 1.1072(3) 0.5138(3) 0.2833(2) 0.0719(8) Uani d . 1
H H4 1.2050 0.5019 0.2523 0.086 Uiso calc R 1
C C5 1.2849(3) 0.0876(3) 0.4791(3) 0.0782(9) Uani d . 1
H H5 1.3814 0.0753 0.4412 0.094 Uiso calc R 1
C C6 1.2580(3) -0.0003(3) 0.5620(3) 0.0860(9) Uani d . 1
H H6 1.3369 -0.0726 0.5800 0.103 Uiso calc R 1
C C7 1.1162(3) 0.0162(3) 0.6194(2) 0.0775(8) Uani d . 1
H H7 1.1001 -0.0425 0.6784 0.093 Uiso calc R 1
C C8 0.9965(3) 0.1207(3) 0.5894(2) 0.0604(7) Uani d . 1
C C9 0.8992(3) 0.3205(2) 0.4618(2) 0.0558(7) Uani d . 1
C C10 1.1987(3) 0.2946(3) 0.3688(2) 0.0709(8) Uani d . 1
C C11 1.0752(3) 0.4156(3) 0.3500(2) 0.0570(7) Uani d . 1
C C12 0.9294(3) 0.4307(2) 0.39711(19) 0.0503(6) Uani d . 1
C C13 1.0214(3) 0.2120(2) 0.5036(2) 0.0549(7) Uani d . 1
C C14 1.1674(3) 0.1953(3) 0.4519(2) 0.0614(7) Uani d . 1
C C15 0.5569(3) 0.6836(2) 0.4060(2) 0.0659(7) Uani d . 1
H H15A 0.5732 0.7541 0.4279 0.079 Uiso calc R 1
H H15B 0.4648 0.6857 0.4576 0.079 Uiso calc R 1
C C16 0.5411(3) 0.7057(3) 0.2784(3) 0.0696(8) Uani d . 1
C C17 0.5060(4) 0.5032(3) 0.2905(3) 0.0857(10) Uani d . 1
H H17A 0.4119 0.5078 0.2845 0.103 Uiso calc R 1
H H17B 0.5008 0.5076 0.3742 0.103 Uiso calc R 1
C C18 0.6240(5) 0.3769(3) 0.2444(3) 0.1184(13) Uani d . 1
H H18A 0.6248 0.3686 0.1634 0.178 Uiso calc R 1
H H18B 0.6054 0.3082 0.2922 0.178 Uiso calc R 1
H H18C 0.7180 0.3723 0.2480 0.178 Uiso calc R 1
C C19 0.5162(4) 0.6365(4) 0.1039(3) 0.1047(11) Uani d . 1
H H19A 0.4597 0.7277 0.0910 0.126 Uiso calc R 1
H H19B 0.4623 0.5901 0.0899 0.126 Uiso calc R 1
C C20 0.6622(4) 0.5942(4) 0.0160(3) 0.1276(14) Uani d . 1
H H20A 0.7211 0.6316 0.0353 0.191 Uiso calc R 1
H H20B 0.6476 0.6221 -0.0625 0.191 Uiso calc R 1
H H20C 0.7120 0.5019 0.0189 0.191 Uiso calc R 1
C C21 0.8233(3) 0.0503(3) 0.7277(2) 0.0655(7) Uani d . 1
H H21A 0.8938 -0.0364 0.7036 0.079 Uiso calc R 1
H H21B 0.7255 0.0564 0.7315 0.079 Uiso calc R 1
C C22 0.8311(3) 0.0742(3) 0.8503(2) 0.0585(7) Uani d . 1
C C23 0.7953(3) 0.0159(3) 1.0604(2) 0.0783(9) Uani d . 1
H H23A 0.8383 0.0763 1.0607 0.094 Uiso calc R 1
H H23B 0.8513 -0.0642 1.0974 0.094 Uiso calc R 1
C C24 0.6381(4) 0.0695(3) 1.1320(3) 0.1005(11) Uani d . 1
H H24A 0.5838 0.1517 1.0988 0.151 Uiso calc R 1
H H24B 0.6359 0.0799 1.2129 0.151 Uiso calc R 1
H H24C 0.5941 0.0112 1.1300 0.151 Uiso calc R 1
C C25 0.7934(3) -0.1254(3) 0.9180(2) 0.0784(9) Uani d . 1
H H25A 0.7531 -0.1123 0.8489 0.094 Uiso calc R 1
H H25B 0.7249 -0.1419 0.9863 0.094 Uiso calc R 1
C C26 0.9397(4) -0.2418(3) 0.8988(3) 0.1114(12) Uani d . 1
H H26A 1.0073 -0.2269 0.8301 0.167 Uiso calc R 1
H H26B 0.9254 -0.3163 0.8865 0.167 Uiso calc R 1
H H26C 0.9793 -0.2562 0.9675 0.167 Uiso calc R 1

loop_
_atom_site_aniso_label
_atom_site_aniso_U_11
_atom_site_aniso_U_22
_atom_site_aniso_U_33
_atom_site_aniso_U_12
_atom_site_aniso_U_13
_atom_site_aniso_U_23
O1 0.1111(18) 0.0710(14) 0.1242(18) -0.0334(13) -0.0309(14) 0.0396(14)
O2 0.0466(11) 0.0670(12) 0.0631(11) -0.0238(9) -0.0057(8) 0.0056(9)
O3 0.0557(13) 0.0877(14) 0.1161(16) -0.0400(11) -0.0302(11) 0.0328(12)
O4 0.0481(14) 0.1324(19) 0.1301(19) -0.0344(13) 0.0092(12) -0.0044(15)
O5 0.0594(13) 0.0810(13) 0.0643(12) -0.0240(10) -0.0103(10) 0.0146(10)
O6 0.0921(16) 0.0766(13) 0.0862(14) -0.0526(12) -0.0168(11) -0.0010(11)
N1 0.0644(16) 0.0852(17) 0.0588(15) -0.0326(13) -0.0147(11) 0.0099(13)
N2 0.0719(16) 0.0686(15) 0.0576(14) -0.0399(13) -0.0119(11) 0.0027(12)
C1 0.0537(17) 0.0685(18) 0.0440(14) -0.0365(15) -0.0022(12) -0.0091(13)
C2 0.071(2) 0.0710(18) 0.0612(16) -0.0428(16) -0.0068(14) -0.0039(14)
C3 0.084(2) 0.088(2) 0.0662(18) -0.059(2) -0.0047(17) -0.0045(16)
C4 0.065(2) 0.107(3) 0.0579(17) -0.055(2) 0.0035(15) -0.0152(17)
C5 0.0491(19) 0.100(2) 0.073(2) -0.0166(19) -0.0089(16) -0.0218(19)
C6 0.056(2) 0.092(2) 0.082(2) -0.0009(18) -0.0181(17) -0.012(2)
C7 0.071(2) 0.077(2) 0.0690(19) -0.0141(17) -0.0196(17) 0.0003(16)
C8 0.0497(18) 0.0697(18) 0.0519(16) -0.0157(15) -0.0068(14) -0.0106(14)
C9 0.0442(16) 0.0723(18) 0.0514(15) -0.0259(14) -0.0057(12) -0.0077(13)
C10 0.0471(18) 0.103(2) 0.0627(18) -0.0330(18) -0.0002(14) -0.0200(17)
C11 0.0490(17) 0.0831(19) 0.0465(15) -0.0364(16) -0.0019(12) -0.0134(14)
C12 0.0494(16) 0.0664(17) 0.0417(14) -0.0312(14) -0.0057(12) -0.0073(12)
C13 0.0496(17) 0.0663(17) 0.0473(15) -0.0197(14) -0.0109(12) -0.0116(13)
C14 0.0451(17) 0.082(2) 0.0526(16) -0.0200(16) -0.0061(13) -0.0193(15)
C15 0.0520(17) 0.0587(17) 0.075(2) -0.0181(14) -0.0015(14) -0.0059(14)
C16 0.0523(18) 0.064(2) 0.077(2) -0.0177(15) -0.0078(15) 0.0127(18)
C17 0.087(2) 0.112(3) 0.087(2) -0.071(2) -0.0229(18) 0.011(2)
C18 0.177(4) 0.082(2) 0.107(3) -0.064(3) -0.032(3) -0.001(2)
C19 0.100(3) 0.130(3) 0.068(2) -0.032(2) -0.022(2) 0.006(2)
C20 0.134(4) 0.150(3) 0.074(2) -0.058(3) 0.010(2) 0.003(2)
C21 0.0612(18) 0.0680(18) 0.0660(18) -0.0277(15) -0.0152(14) 0.0073(15)
C22 0.0506(17) 0.0628(18) 0.0629(18) -0.0253(14) -0.0118(13) -0.0001(15)
C23 0.088(2) 0.092(2) 0.0600(19) -0.0442(19) -0.0154(17) 0.0041(16)
C24 0.115(3) 0.104(3) 0.067(2) -0.041(2) -0.003(2) -0.0018(18)
C25 0.095(2) 0.074(2) 0.075(2) -0.0487(19) -0.0125(17) 0.0051(16)
C26 0.115(3) 0.078(2) 0.117(3) -0.022(2) -0.015(2) -0.011(2)

loop_
_atom_type_symbol
_atom_type_description
_atom_type_scat_dispersion_real
_atom_type_scat_dispersion_imag
_atom_type_scat_source
C C 0.0033 0.0016 'International Tables Vol C Tables 4.2.6.8 and 6.1.1.4'
H H 0.0000 0.0000 'International Tables Vol C Tables 4.2.6.8 and 6.1.1.4'
N N 0.0061 0.0033 'International Tables Vol C Tables 4.2.6.8 and 6.1.1.4'
O O 0.0106 0.0060 'International Tables Vol C Tables 4.2.6.8 and 6.1.1.4'

loop_
_geom_angle_atom_site_label_1
_geom_angle_atom_site_label_2
_geom_angle_atom_site_label_3
_geom_angle
C1 O2 C15 118.5(2)
C8 O5 C21 119.7(2)
C16 N1 C19 117.7(3)
C16 N1 C17 124.8(2)
C19 N1 C17 117.0(3)
C22 N2 C23 119.9(2)
C22 N2 C25 123.9(2)
C23 N2 C25 116.2(2)
O2 C1 C2 122.4(2)
O2 C1 C12 117.3(2)
C2 C1 C12 120.3(2)
C3 C2 C1 120.4(3)
C3 C2 H2 119.8
C1 C2 H2 119.8
C4 C3 C2 120.2(3)
C4 C3 H3 119.9
C2 C3 H3 119.9
C3 C4 C11 120.3(3)
C3 C4 H4 119.8
C11 C4 H4 119.8
C6 C5 C14 119.5(3)
C6 C5 H5 120.2
C14 C5 H5 120.2
C5 C6 C7 121.2(3)
C5 C6 H6 119.4
C7 C6 H6 119.4
C6 C7 C8 120.1(3)
C6 C7 H7 119.9
C8 C7 H7 119.9
O5 C8 C7 122.8(3)
O5 C8 C13 117.6(2)
C7 C8 C13 119.7(3)
O3 C9 C13 120.6(2)
O3 C9 C12 121.1(2)
C13 C9 C12 118.1(2)
O4 C10 C11 120.6(3)
O4 C10 C14 120.3(3)
C11 C10 C14 119.1(2)
C4 C11 C12 121.0(3)
C4 C11 C10 118.3(3)
C12 C11 C10 120.7(2)
C11 C12 C1 117.8(2)
C11 C12 C9 119.5(2)
C1 C12 C9 122.6(2)
C14 C13 C8 118.3(2)
C14 C13 C9 119.3(2)
C8 C13 C9 122.3(2)
C5 C14 C13 121.0(3)
C5 C14 C10 118.8(3)
C13 C14 C10 120.3(3)
O2 C15 C16 114.4(2)
O2 C15 H15A 108.6
C16 C15 H15A 108.6
O2 C15 H15B 108.6
C16 C15 H15B 108.6
H15A C15 H15B 107.6
O1 C16 N1 123.0(3)
O1 C16 C15 118.6(3)
N1 C16 C15 118.4(3)
N1 C17 C18 113.8(3)
N1 C17 H17A 108.8
C18 C17 H17A 108.8
N1 C17 H17B 108.8
C18 C17 H17B 108.8
H17A C17 H17B 107.7
C17 C18 H18A 109.5
C17 C18 H18B 109.5
H18A C18 H18B 109.5
C17 C18 H18C 109.5
H18A C18 H18C 109.5
H18B C18 H18C 109.5
N1 C19 C20 113.2(3)
N1 C19 H19A 108.9
C20 C19 H19A 108.9
N1 C19 H19B 108.9
C20 C19 H19B 108.9
H19A C19 H19B 107.7
C19 C20 H20A 109.5
C19 C20 H20B 109.5
H20A C20 H20B 109.5
C19 C20 H20C 109.5
H20A C20 H20C 109.5
H20B C20 H20C 109.5
O5 C21 C22 111.7(2)
O5 C21 H21A 109.3
C22 C21 H21A 109.3
O5 C21 H21B 109.3
C22 C21 H21B 109.3
H21A C21 H21B 107.9
O6 C22 N2 123.2(2)
O6 C22 C21 120.5(2)
N2 C22 C21 116.2(2)
N2 C23 C24 112.2(2)
N2 C23 H23A 109.2
C24 C23 H23A 109.2
N2 C23 H23B 109.2
C24 C23 H23B 109.2
H23A C23 H23B 107.9
C23 C24 H24A 109.5
C23 C24 H24B 109.5
H24A C24 H24B 109.5
C23 C24 H24C 109.5
H24A C24 H24C 109.5
H24B C24 H24C 109.5
N2 C25 C26 112.6(3)
N2 C25 H25A 109.1
C26 C25 H25A 109.1
N2 C25 H25B 109.1
C26 C25 H25B 109.1
H25A C25 H25B 107.8
C25 C26 H26A 109.5
C25 C26 H26B 109.5
H26A C26 H26B 109.5
C25 C26 H26C 109.5
H26A C26 H26C 109.5
H26B C26 H26C 109.5

loop_
_geom_bond_atom_site_label_1
_geom_bond_atom_site_label_2
_geom_bond_distance
O1 C16 1.230(3)
O2 C1 1.366(3)
O2 C15 1.428(3)
O3 C9 1.220(3)
O4 C10 1.225(3)
O5 C8 1.357(3)
O5 C21 1.421(3)
O6 C22 1.219(3)
N1 C16 1.332(4)
N1 C19 1.462(3)
N1 C17 1.464(3)
N2 C22 1.343(3)
N2 C23 1.458(3)
N2 C25 1.460(3)
C1 C2 1.388(3)
C1 C12 1.408(3)
C2 C3 1.382(4)
C2 H2 0.9300
C3 C4 1.365(4)
C3 H3 0.9300
C4 C11 1.389(3)
C4 H4 0.9300
C5 C6 1.365(4)
C5 C14 1.387(4)
C5 H5 0.9300
C6 C7 1.375(4)
C6 H6 0.9300
C7 C8 1.393(4)
C7 H7 0.9300
C8 C13 1.406(3)
C9 C13 1.486(3)
C9 C12 1.489(3)
C10 C11 1.469(4)
C10 C14 1.480(4)
C11 C12 1.396(3)
C13 C14 1.400(3)
C15 C16 1.518(4)
C15 H15A 0.9700
C15 H15B 0.9700
C17 C18 1.489(4)
C17 H17A 0.9700
C17 H17B 0.9700
C18 H18A 0.9600
C18 H18B 0.9600
C18 H18C 0.9600
C19 C20 1.493(4)
C19 H19A 0.9700
C19 H19B 0.9700
C20 H20A 0.9600
C20 H20B 0.9600
C20 H20C 0.9600
C21 C22 1.521(3)
C21 H21A 0.9700
C21 H21B 0.9700
C23 C24 1.503(4)
C23 H23A 0.9700
C23 H23B 0.9700
C24 H24A 0.9600
C24 H24B 0.9600
C24 H24C 0.9600
C25 C26 1.512(4)
C25 H25A 0.9700
C25 H25B 0.9700
C26 H26A 0.9600
C26 H26B 0.9600
C26 H26C 0.9600

loop_
_geom_hbond_atom_site_label_D
_geom_hbond_atom_site_label_H
_geom_hbond_atom_site_label_A
_geom_hbond_site_symmetry_A
_geom_hbond_distance_DH
_geom_hbond_distance_HA
_geom_hbond_distance_DA
_geom_hbond_angle_DHA
C3 H3 O6 2_766 0.93 2.46 3.349(3) 161
C15 H15B O3 2_666 0.97 2.45 3.380(3) 162
C21 H21B O1 2_666 0.97 2.46 3.311(4) 147

loop_
_geom_torsion_atom_site_label_1
_geom_torsion_atom_site_label_2
_geom_torsion_atom_site_label_3
_geom_torsion_atom_site_label_4
_geom_torsion
C15 O2 C1 C2 1.9(3)
C15 O2 C1 C12 -179.4(2)
O2 C1 C2 C3 177.7(2)
C12 C1 C2 C3 -1.0(4)
C1 C2 C3 C4 0.4(4)
C2 C3 C4 C11 -0.1(4)
C14 C5 C6 C7 -0.2(4)
C5 C6 C7 C8 3.1(4)
C21 O5 C8 C7 -1.7(4)
C21 O5 C8 C13 179.3(2)
C6 C7 C8 O5 178.6(2)
C6 C7 C8 C13 -2.5(4)
C3 C4 C11 C12 0.4(4)
C3 C4 C11 C10 179.8(2)
O4 C10 C11 C4 -5.3(4)
C14 C10 C11 C4 172.3(2)
O4 C10 C11 C12 174.1(2)
C14 C10 C11 C12 -8.3(3)
C4 C11 C12 C1 -0.9(3)
C10 C11 C12 C1 179.7(2)
C4 C11 C12 C9 176.3(2)
C10 C11 C12 C9 -3.1(3)
O2 C1 C12 C11 -177.54(19)
C2 C1 C12 C11 1.2(3)
O2 C1 C12 C9 5.4(3)
C2 C1 C12 C9 -175.9(2)
O3 C9 C12 C11 -158.2(2)
C13 C9 C12 C11 16.9(3)
O3 C9 C12 C1 18.8(4)
C13 C9 C12 C1 -166.1(2)
O5 C8 C13 C14 178.0(2)
C7 C8 C13 C14 -0.9(3)
O5 C8 C13 C9 -5.2(3)
C7 C8 C13 C9 175.8(2)
O3 C9 C13 C14 155.6(2)
C12 C9 C13 C14 -19.5(3)
O3 C9 C13 C8 -21.1(4)
C12 C9 C13 C8 163.8(2)
C6 C5 C14 C13 -3.4(4)
C6 C5 C14 C10 175.3(2)
C8 C13 C14 C5 3.9(4)
C9 C13 C14 C5 -173.0(2)
C8 C13 C14 C10 -174.8(2)
C9 C13 C14 C10 8.4(3)
O4 C10 C14 C5 4.5(4)
C11 C10 C14 C5 -173.1(2)
O4 C10 C14 C13 -176.8(2)
C11 C10 C14 C13 5.6(4)
C1 O2 C15 C16 67.9(3)
C19 N1 C16 O1 1.2(4)
C17 N1 C16 O1 -170.3(3)
C19 N1 C16 C15 -178.8(2)
C17 N1 C16 C15 9.7(4)
O2 C15 C16 O1 -126.3(3)
O2 C15 C16 N1 53.7(3)
C16 N1 C17 C18 -120.7(3)
C19 N1 C17 C18 67.7(3)
C16 N1 C19 C20 85.7(4)
C17 N1 C19 C20 -102.1(4)
C8 O5 C21 C22 82.3(3)
C23 N2 C22 O6 4.0(4)
C25 N2 C22 O6 -174.5(3)
C23 N2 C22 C21 -173.1(2)
C25 N2 C22 C21 8.4(3)
O5 C21 C22 O6 4.3(3)
O5 C21 C22 N2 -178.6(2)
C22 N2 C23 C24 102.9(3)
C25 N2 C23 C24 -78.4(3)
C22 N2 C25 C26 91.1(3)
C23 N2 C25 C26 -87.4(3)

loop_
_cod_related_entry_id
_cod_related_entry_database
_cod_related_entry_code
1 ChemSpider 21125410
